data_4064992
loop_
_publ_author_name
'Zhou, Xiaoyuan'
'Jordan, Richard F.'

_publ_section_title
;
 Synthesis,cis/transIsomerization, and Reactivity of Palladium Alkyl
 Complexes That Contain a Chelating N-Heterocyclic-Carbene Sulfonate
 Ligand
;
_journal_issue 17
_journal_name_full Organometallics
_journal_page_first 4632
_journal_paper_doi 10.1021/om200482a
_journal_volume 30
_journal_year 2011
_chemical_formula_sum 'C29 H37 N3 O3 Pd S'
_chemical_formula_weight 614.08
_chemical_name_systematic
; 
 ? 
;
_space_group_IT_number 2
_symmetry_space_group_name_Hall '-P 1'
_symmetry_space_group_name_H-M 'P -1'
_atom_sites_solution_hydrogens geom
_atom_sites_solution_primary direct
_atom_sites_solution_secondary difmap
_audit_creation_method SHELXL-97
_cell_angle_alpha 108.524(7)
_cell_angle_beta 96.160(8)
_cell_angle_gamma 90.142(8)
_cell_formula_units_Z 4
_cell_length_a 13.070(5)
_cell_length_b 14.750(6)
_cell_length_c 16.715(6)
_cell_measurement_temperature 100(2)
_cell_volume 3035(2)
_computing_structure_refinement 'SHELXL-97 (Sheldrick, 1997)'
_computing_structure_solution 'SHELXS-97 (Sheldrick, 1990)'
_diffrn_ambient_temperature 100(2)
_diffrn_measured_fraction_theta_full 0.990
_diffrn_measured_fraction_theta_max 0.990
_diffrn_radiation_monochromator graphite
_diffrn_radiation_source 'fine-focus sealed tube'
_diffrn_radiation_type MoK\a
_diffrn_radiation_wavelength 0.71073
_diffrn_reflns_av_R_equivalents 0.0827
_diffrn_reflns_av_sigmaI/netI 0.1662
_diffrn_reflns_limit_h_max 13
_diffrn_reflns_limit_h_min -13
_diffrn_reflns_limit_k_max 14
_diffrn_reflns_limit_k_min -14
_diffrn_reflns_limit_l_max 16
_diffrn_reflns_limit_l_min -16
_diffrn_reflns_number 14900
_diffrn_reflns_theta_full 20.90
_diffrn_reflns_theta_max 20.90
_diffrn_reflns_theta_min 1.29
_exptl_absorpt_coefficient_mu 0.712
_exptl_absorpt_correction_T_max 0.9721
_exptl_absorpt_correction_T_min 0.6746
_exptl_crystal_density_diffrn 1.344
_exptl_crystal_density_method 'not measured'
_exptl_crystal_F_000 1272
_exptl_crystal_size_max 0.60
_exptl_crystal_size_mid 0.04
_exptl_crystal_size_min 0.04
_refine_diff_density_max 0.410
_refine_diff_density_min -0.655
_refine_diff_density_rms 0.090
_refine_ls_extinction_method none
_refine_ls_goodness_of_fit_ref 0.870
_refine_ls_hydrogen_treatment mixed
_refine_ls_matrix_type full
_refine_ls_number_parameters 681
_refine_ls_number_reflns 6372
_refine_ls_number_restraints 0
_refine_ls_restrained_S_all 0.870
_refine_ls_R_factor_all 0.1090
_refine_ls_R_factor_gt 0.0605
_refine_ls_shift/su_max 0.000
_refine_ls_shift/su_mean 0.000
_refine_ls_structure_factor_coef Fsqd
_refine_ls_weighting_details 'calc w=1/[\s^2^(Fo^2^)+(0.0276P)^2^+0.0000P] where P=(Fo^2^+2Fc^2^)/3'
_refine_ls_weighting_scheme calc
_refine_ls_wR_factor_gt 0.1056
_refine_ls_wR_factor_ref 0.1184
_reflns_number_gt 3738
_reflns_number_total 6372
_reflns_threshold_expression >2sigma(I)
_cod_data_source_file om200482a_si_002.cif
_cod_data_source_block 4b
_cod_original_cell_volume 3036(2)
_cod_database_code 4064992

loop_
_symmetry_equiv_pos_as_xyz
'x, y, z'
'-x, -y, -z'

loop_
_atom_site_label
_atom_site_type_symbol
_atom_site_fract_x
_atom_site_fract_y
_atom_site_fract_z
_atom_site_U_iso_or_equiv
_atom_site_adp_type
_atom_site_occupancy
_atom_site_symmetry_multiplicity
_atom_site_calc_flag
_atom_site_refinement_flags
C1 C -0.0769(8) 0.0697(7) 0.2288(7) 0.034(3) Uani 1 1 d .
C2 C -0.1672(9) 0.0657(8) 0.2653(7) 0.042(3) Uani 1 1 d .
H2 H -0.1890 0.0077 0.2727 0.051 Uiso 1 1 calc R
C3 C -0.2248(9) 0.1462(9) 0.2909(7) 0.054(4) Uani 1 1 d .
H3 H -0.2863 0.1433 0.3157 0.064 Uiso 1 1 calc R
C4 C -0.1925(8) 0.2333(8) 0.2800(7) 0.042(3) Uani 1 1 d .
H4 H -0.2318 0.2888 0.2973 0.051 Uiso 1 1 calc R
C5 C -0.1031(8) 0.2354(8) 0.2441(6) 0.036(3) Uani 1 1 d .
H5 H -0.0802 0.2933 0.2371 0.043 Uiso 1 1 calc R
C6 C -0.0462(8) 0.1549(8) 0.2179(7) 0.031(3) Uani 1 1 d .
C7 C 0.0319(8) 0.1816(7) 0.0951(6) 0.032(3) Uani 1 1 d .
H7A H -0.0017 0.2425 0.0984 0.038 Uiso 1 1 calc R
H7B H -0.0072 0.1283 0.0504 0.038 Uiso 1 1 calc R
C8 C 0.1472(7) 0.1860(7) 0.0802(7) 0.035(3) Uani 1 1 d .
H8A H 0.1592 0.1418 0.0239 0.042 Uiso 1 1 calc R
H8B H 0.1697 0.2517 0.0845 0.042 Uiso 1 1 calc R
C9 C 0.1399(9) 0.1451(7) 0.2031(6) 0.028(3) Uani 1 1 d .
C10 C 0.3086(8) 0.1342(9) 0.1475(8) 0.039(3) Uani 1 1 d .
C11 C 0.3829(9) 0.2067(8) 0.1781(7) 0.035(3) Uani 1 1 d .
C12 C 0.4846(9) 0.1827(8) 0.1784(8) 0.050(4) Uani 1 1 d .
H12 H 0.5375 0.2314 0.2001 0.060 Uiso 1 1 calc R
C13 C 0.5103(9) 0.0867(9) 0.1468(8) 0.053(4) Uani 1 1 d .
H13 H 0.5807 0.0707 0.1483 0.063 Uiso 1 1 calc R
C14 C 0.4338(9) 0.0139(8) 0.1130(7) 0.046(3) Uani 1 1 d .
H14 H 0.4521 -0.0510 0.0923 0.056 Uiso 1 1 calc R
C15 C 0.3301(9) 0.0375(9) 0.1099(8) 0.045(3) Uani 1 1 d .
C16 C 0.3579(8) 0.3129(7) 0.2094(7) 0.043(3) Uani 1 1 d .
H16 H 0.2851 0.3172 0.2233 0.051 Uiso 1 1 calc R
C17 C 0.4252(9) 0.3709(8) 0.2870(8) 0.071(4) Uani 1 1 d .
H17A H 0.4157 0.3471 0.3343 0.106 Uiso 1 1 calc R
H17B H 0.4066 0.4381 0.3018 0.106 Uiso 1 1 calc R
H17C H 0.4974 0.3656 0.2759 0.106 Uiso 1 1 calc R
C18 C 0.3652(9) 0.3567(8) 0.1380(8) 0.074(5) Uani 1 1 d .
H18A H 0.4293 0.3381 0.1126 0.112 Uiso 1 1 calc R
H18B H 0.3647 0.4266 0.1615 0.112 Uiso 1 1 calc R
H18C H 0.3064 0.3334 0.0944 0.112 Uiso 1 1 calc R
C19 C 0.2506(8) -0.0436(7) 0.0686(7) 0.036(3) Uani 1 1 d .
H19 H 0.1814 -0.0163 0.0785 0.043 Uiso 1 1 calc R
C20 C 0.2588(8) -0.1249(7) 0.1041(7) 0.057(4) Uani 1 1 d .
H20A H 0.3265 -0.1528 0.0964 0.085 Uiso 1 1 calc R
H20B H 0.2048 -0.1738 0.0743 0.085 Uiso 1 1 calc R
H20C H 0.2505 -0.1013 0.1647 0.085 Uiso 1 1 calc R
C21 C 0.2552(7) -0.0776(7) -0.0272(7) 0.046(3) Uani 1 1 d .
H21A H 0.3203 -0.1090 -0.0397 0.069 Uiso 1 1 calc R
H21B H 0.2508 -0.0225 -0.0481 0.069 Uiso 1 1 calc R
H21C H 0.1975 -0.1230 -0.0552 0.069 Uiso 1 1 calc R
C22 C 0.3241(11) 0.0050(9) 0.4031(9) 0.057(4) Uani 1 1 d .
C23 C 0.3568(11) -0.0317(9) 0.4695(9) 0.065(4) Uani 1 1 d .
H23 H 0.4234 -0.0567 0.4731 0.078 Uiso 1 1 calc R
C24 C 0.2940(12) -0.0313(10) 0.5270(9) 0.072(4) Uani 1 1 d .
H24 H 0.3161 -0.0583 0.5702 0.087 Uiso 1 1 calc R
C25 C 0.1978(11) 0.0070(9) 0.5262(8) 0.061(4) Uani 1 1 d .
H25 H 0.1530 0.0085 0.5678 0.074 Uiso 1 1 calc R
C26 C 0.1714(10) 0.0438(9) 0.4585(9) 0.054(4) Uani 1 1 d .
C27 C 0.3946(9) 0.0094(9) 0.3390(8) 0.069(4) Uani 1 1 d .
H27A H 0.3576 -0.0153 0.2818 0.103 Uiso 1 1 calc R
H27B H 0.4543 -0.0294 0.3434 0.103 Uiso 1 1 calc R
H27C H 0.4178 0.0759 0.3501 0.103 Uiso 1 1 calc R
C28 C 0.0668(10) 0.0839(9) 0.4488(8) 0.073(4) Uani 1 1 d .
H28A H 0.0744 0.1524 0.4570 0.109 Uiso 1 1 calc R
H28B H 0.0257 0.0743 0.4914 0.109 Uiso 1 1 calc R
H28C H 0.0322 0.0509 0.3919 0.109 Uiso 1 1 calc R
C29 C 0.2622(8) 0.2226(7) 0.3612(7) 0.048(3) Uani 1 1 d .
H29A H 0.3343 0.2154 0.3499 0.071 Uiso 1 1 calc R
H29B H 0.2585 0.2388 0.4223 0.071 Uiso 1 1 calc R
H29C H 0.2330 0.2739 0.3414 0.071 Uiso 1 1 calc R
C30 C 1.1241(8) 0.5781(7) 0.2309(6) 0.030(3) Uani 1 1 d .
C31 C 1.2251(9) 0.5823(8) 0.2733(7) 0.046(3) Uani 1 1 d .
H31 H 1.2501 0.5278 0.2867 0.055 Uiso 1 1 calc R
C32 C 1.2881(9) 0.6649(9) 0.2954(7) 0.052(4) Uani 1 1 d .
H32 H 1.3567 0.6660 0.3212 0.063 Uiso 1 1 calc R
C33 C 1.2501(9) 0.7441(8) 0.2795(8) 0.055(4) Uani 1 1 d .
H33 H 1.2924 0.8009 0.2954 0.066 Uiso 1 1 calc R
C34 C 1.1511(9) 0.7434(8) 0.2408(7) 0.045(3) Uani 1 1 d .
H34 H 1.1248 0.8002 0.2326 0.054 Uiso 1 1 calc R
C35 C 1.0897(8) 0.6592(7) 0.2135(7) 0.029(3) Uani 1 1 d .
C36 C 0.9764(8) 0.6701(8) 0.0816(6) 0.035(3) Uani 1 1 d .
H36A H 1.0096 0.7304 0.0815 0.041 Uiso 1 1 calc R
H36B H 1.0057 0.6154 0.0401 0.041 Uiso 1 1 calc R
C37 C 0.8638(8) 0.6704(7) 0.0628(6) 0.035(3) Uani 1 1 d .
H37A H 0.8418 0.7340 0.0611 0.042 Uiso 1 1 calc R
H37B H 0.8397 0.6218 0.0077 0.042 Uiso 1 1 calc R
C38 C 0.9002(9) 0.6427(7) 0.1925(7) 0.025(3) Uani 1 1 d .
C39 C 0.7193(9) 0.6224(8) 0.1319(7) 0.034(3) Uani 1 1 d .
C40 C 0.6451(9) 0.6931(8) 0.1517(7) 0.044(3) Uani 1 1 d .
C41 C 0.5404(8) 0.6634(9) 0.1502(7) 0.052(4) Uani 1 1 d .
H41 H 0.4892 0.7095 0.1646 0.062 Uiso 1 1 calc R
C42 C 0.5151(9) 0.5687(9) 0.1278(9) 0.075(5) Uani 1 1 d .
H42 H 0.4458 0.5497 0.1286 0.090 Uiso 1 1 calc R
C43 C 0.5880(10) 0.4970(8) 0.1034(8) 0.064(4) Uani 1 1 d .
H43 H 0.5678 0.4313 0.0880 0.077 Uiso 1 1 calc R
C44 C 0.6900(9) 0.5244(8) 0.1022(7) 0.037(3) Uani 1 1 d .
C45 C 0.6735(8) 0.7991(7) 0.1730(7) 0.037(3) Uani 1 1 d .
H45 H 0.7496 0.8090 0.1892 0.044 Uiso 1 1 calc R
C46 C 0.6182(8) 0.8644(8) 0.2465(7) 0.057(4) Uani 1 1 d .
H46A H 0.5439 0.8606 0.2289 0.086 Uiso 1 1 calc R
H46B H 0.6441 0.9307 0.2606 0.086 Uiso 1 1 calc R
H46C H 0.6315 0.8432 0.2965 0.086 Uiso 1 1 calc R
C47 C 0.6435(9) 0.8303(7) 0.0908(7) 0.060(4) Uani 1 1 d .
H47A H 0.6709 0.7850 0.0419 0.090 Uiso 1 1 calc R
H47B H 0.6728 0.8946 0.1004 0.090 Uiso 1 1 calc R
H47C H 0.5684 0.8305 0.0796 0.090 Uiso 1 1 calc R
C48 C 0.7660(9) 0.4455(8) 0.0701(9) 0.061(4) Uani 1 1 d .
H48 H 0.8374 0.4748 0.0852 0.073 Uiso 1 1 calc R
C49 C 0.7446(9) 0.4041(8) -0.0285(7) 0.061(4) Uani 1 1 d .
H49A H 0.7963 0.3573 -0.0502 0.091 Uiso 1 1 calc R
H49B H 0.7482 0.4562 -0.0528 0.091 Uiso 1 1 calc R
H49C H 0.6758 0.3728 -0.0444 0.091 Uiso 1 1 calc R
C50 C 0.7593(10) 0.3677(8) 0.1089(8) 0.069(4) Uani 1 1 d .
H50A H 0.7714 0.3951 0.1709 0.104 Uiso 1 1 calc R
H50B H 0.8114 0.3208 0.0887 0.104 Uiso 1 1 calc R
H50C H 0.6906 0.3362 0.0925 0.104 Uiso 1 1 calc R
C51 C 0.8036(11) 0.5404(9) 0.4294(9) 0.056(4) Uani 1 1 d .
C52 C 0.7939(12) 0.5295(10) 0.5077(8) 0.072(5) Uani 1 1 d .
H52 H 0.7350 0.4970 0.5156 0.086 Uiso 1 1 calc R
C53 C 0.8700(13) 0.5661(11) 0.5733(10) 0.075(5) Uani 1 1 d .
H53 H 0.8656 0.5581 0.6270 0.090 Uiso 1 1 calc R
C54 C 0.9540(12) 0.6154(10) 0.5598(9) 0.074(5) Uani 1 1 d .
H54 H 1.0068 0.6429 0.6050 0.089 Uiso 1 1 calc R
C55 C 0.9608(11) 0.6245(10) 0.4784(9) 0.058(4) Uani 1 1 d .
C56 C 0.7229(10) 0.5027(10) 0.3559(8) 0.086(5) Uani 1 1 d .
H56A H 0.7044 0.5534 0.3314 0.129 Uiso 1 1 calc R
H56B H 0.6619 0.4810 0.3751 0.129 Uiso 1 1 calc R
H56C H 0.7495 0.4488 0.3129 0.129 Uiso 1 1 calc R
C57 C 1.0529(9) 0.6771(9) 0.4611(7) 0.069(4) Uani 1 1 d .
H57A H 1.0903 0.6320 0.4187 0.103 Uiso 1 1 calc R
H57B H 1.0989 0.7041 0.5139 0.103 Uiso 1 1 calc R
H57C H 1.0283 0.7287 0.4397 0.103 Uiso 1 1 calc R
C58 C 0.8160(8) 0.7372(7) 0.3451(6) 0.051(4) Uani 1 1 d .
H58A H 0.8498 0.7889 0.3315 0.076 Uiso 1 1 calc R
H58B H 0.8180 0.7536 0.4068 0.076 Uiso 1 1 calc R
H58C H 0.7442 0.7284 0.3193 0.076 Uiso 1 1 calc R
N1 N 0.0430(7) 0.1644(6) 0.1791(5) 0.030(2) Uani 1 1 d .
N2 N 0.2004(7) 0.1567(6) 0.1476(6) 0.029(2) Uani 1 1 d .
N3 N 0.2291(8) 0.0421(6) 0.3987(6) 0.037(3) Uani 1 1 d .
N4 N 0.9887(7) 0.6605(5) 0.1695(5) 0.024(2) Uani 1 1 d .
N5 N 0.8241(6) 0.6478(5) 0.1318(5) 0.019(2) Uani 1 1 d .
N6 N 0.8846(9) 0.5911(7) 0.4163(6) 0.049(3) Uani 1 1 d .
O1 O 0.0815(5) -0.0321(5) 0.2434(4) 0.037(2) Uani 1 1 d .
O2 O -0.0003(5) -0.0469(5) 0.0999(4) 0.041(2) Uani 1 1 d .
O3 O -0.0824(5) -0.1139(5) 0.1943(5) 0.051(2) Uani 1 1 d .
O4 O 0.9729(5) 0.4802(4) 0.2561(4) 0.0308(18) Uani 1 1 d .
O5 O 1.0168(5) 0.4472(4) 0.1113(4) 0.0310(18) Uani 1 1 d .
O6 O 1.1255(5) 0.3968(5) 0.2150(4) 0.037(2) Uani 1 1 d .
Pd1 Pd 0.17961(7) 0.09572(6) 0.29772(6) 0.0352(3) Uani 1 1 d .
Pd2 Pd 0.89115(7) 0.61287(6) 0.29836(5) 0.0334(3) Uani 1 1 d .
S1 S -0.0157(2) -0.0410(2) 0.1863(2) 0.0396(8) Uani 1 1 d .
S2 S 1.0552(2) 0.46575(19) 0.19922(18) 0.0310(8) Uani 1 1 d .

loop_
_atom_site_aniso_label
_atom_site_aniso_U_11
_atom_site_aniso_U_22
_atom_site_aniso_U_33
_atom_site_aniso_U_23
_atom_site_aniso_U_13
_atom_site_aniso_U_12
C1 0.025(7) 0.024(8) 0.045(8) 0.004(6) -0.004(6) -0.003(6)
C2 0.049(9) 0.020(7) 0.061(9) 0.015(7) 0.009(8) -0.001(7)
C3 0.041(8) 0.073(11) 0.059(9) 0.037(9) 0.013(7) 0.000(8)
C4 0.037(8) 0.028(8) 0.072(9) 0.028(7) 0.011(7) 0.019(6)
C5 0.043(8) 0.024(8) 0.046(8) 0.018(6) 0.013(7) -0.002(7)
C6 0.039(8) 0.018(7) 0.036(8) 0.010(6) 0.004(6) -0.001(6)
C7 0.049(8) 0.011(6) 0.035(7) 0.006(6) 0.011(6) 0.008(6)
C8 0.026(7) 0.023(7) 0.060(9) 0.020(7) 0.000(7) -0.001(6)
C9 0.036(8) 0.021(7) 0.021(7) -0.002(6) 0.009(7) -0.002(6)
C10 0.017(8) 0.046(9) 0.068(9) 0.033(8) 0.020(7) 0.006(7)
C11 0.021(8) 0.030(8) 0.049(8) 0.008(7) -0.007(6) 0.005(7)
C12 0.031(9) 0.039(9) 0.077(10) 0.016(8) -0.005(7) -0.013(7)
C13 0.022(8) 0.058(10) 0.086(11) 0.034(9) 0.005(7) 0.022(8)
C14 0.040(9) 0.039(9) 0.067(9) 0.028(8) 0.000(8) 0.005(8)
C15 0.034(9) 0.033(9) 0.066(9) 0.013(7) 0.009(7) -0.001(7)
C16 0.027(7) 0.028(8) 0.072(9) 0.014(7) 0.006(7) 0.000(6)
C17 0.044(9) 0.046(9) 0.101(12) 0.001(9) -0.014(9) -0.010(7)
C18 0.055(9) 0.050(9) 0.125(13) 0.039(10) 0.006(9) -0.019(8)
C19 0.037(8) 0.023(7) 0.039(8) -0.002(6) 0.000(6) 0.001(6)
C20 0.055(9) 0.032(8) 0.087(10) 0.026(8) 0.006(8) -0.015(7)
C21 0.015(7) 0.037(8) 0.084(10) 0.018(8) 0.000(7) 0.001(6)
C22 0.071(11) 0.037(9) 0.061(10) 0.021(8) -0.016(9) -0.006(8)
C23 0.067(11) 0.063(10) 0.057(10) 0.015(9) -0.008(9) 0.018(9)
C24 0.079(13) 0.072(12) 0.060(11) 0.021(9) -0.019(10) -0.008(10)
C25 0.054(11) 0.078(11) 0.059(10) 0.032(9) 0.009(9) -0.010(9)
C26 0.046(9) 0.060(10) 0.063(10) 0.034(9) -0.008(9) -0.023(8)
C27 0.069(10) 0.071(11) 0.061(10) 0.014(8) 0.007(9) 0.022(8)
C28 0.078(11) 0.087(12) 0.051(9) 0.020(9) 0.004(9) 0.003(9)
C29 0.047(8) 0.034(8) 0.058(8) 0.017(7) -0.020(7) -0.015(7)
C30 0.038(8) 0.026(7) 0.029(7) 0.011(6) 0.003(6) -0.005(6)
C31 0.049(9) 0.041(9) 0.049(8) 0.022(7) -0.013(7) -0.001(8)
C32 0.041(8) 0.043(9) 0.060(9) 0.009(8) -0.026(7) -0.012(8)
C33 0.028(8) 0.023(8) 0.101(11) 0.013(8) -0.024(8) -0.020(7)
C34 0.044(9) 0.040(9) 0.058(9) 0.022(7) 0.016(8) 0.006(7)
C35 0.035(8) 0.008(7) 0.046(8) 0.017(6) -0.004(6) -0.006(6)
C36 0.024(7) 0.036(8) 0.037(8) 0.008(6) -0.014(6) -0.008(6)
C37 0.059(9) 0.016(7) 0.034(7) 0.015(6) -0.003(7) 0.004(6)
C38 0.027(7) 0.011(6) 0.038(8) 0.009(6) 0.010(7) 0.009(6)
C39 0.040(9) 0.029(8) 0.041(8) 0.020(7) 0.012(7) 0.008(7)
C40 0.045(9) 0.038(9) 0.066(9) 0.042(8) 0.003(7) -0.008(7)
C41 0.022(8) 0.048(9) 0.084(10) 0.016(8) 0.018(7) 0.010(7)
C42 0.036(9) 0.026(9) 0.166(15) 0.043(10) -0.014(9) -0.017(8)
C43 0.061(10) 0.026(8) 0.113(12) 0.028(8) 0.024(9) -0.004(8)
C44 0.041(8) 0.021(8) 0.047(8) 0.009(7) -0.004(7) 0.007(7)
C45 0.021(7) 0.033(8) 0.050(8) 0.002(7) 0.014(6) 0.007(6)
C46 0.046(8) 0.044(8) 0.076(10) 0.008(8) 0.015(8) 0.020(7)
C47 0.060(9) 0.033(8) 0.103(11) 0.038(8) 0.027(9) 0.024(7)
C48 0.036(8) 0.043(9) 0.103(12) 0.027(9) -0.005(8) 0.017(7)
C49 0.049(9) 0.050(9) 0.079(11) 0.017(8) 0.000(8) -0.002(7)
C50 0.099(11) 0.031(8) 0.078(10) 0.021(8) -0.005(9) 0.016(8)
C51 0.064(11) 0.041(9) 0.075(12) 0.030(9) 0.018(9) 0.006(8)
C52 0.123(15) 0.080(11) 0.025(8) 0.031(9) 0.020(10) 0.015(10)
C53 0.115(15) 0.084(13) 0.046(11) 0.043(10) 0.032(11) 0.038(11)
C54 0.103(14) 0.075(12) 0.038(10) 0.016(9) -0.011(10) 0.047(10)
C55 0.071(11) 0.058(10) 0.050(10) 0.023(9) 0.010(9) 0.025(9)
C56 0.096(12) 0.116(14) 0.047(9) 0.031(10) 0.003(9) -0.031(11)
C57 0.073(10) 0.069(10) 0.059(10) 0.022(8) -0.018(9) 0.015(9)
C58 0.070(9) 0.036(8) 0.047(8) 0.014(7) 0.011(7) 0.036(7)
N1 0.036(7) 0.019(6) 0.037(6) 0.008(5) 0.015(6) 0.004(5)
N2 0.031(6) 0.021(6) 0.036(6) 0.014(5) -0.012(6) -0.003(5)
N3 0.044(7) 0.031(6) 0.045(7) 0.020(5) 0.021(6) 0.017(5)
N4 0.026(6) 0.017(5) 0.029(6) 0.009(5) -0.003(5) 0.003(5)
N5 0.021(6) 0.020(5) 0.023(5) 0.014(5) 0.008(5) 0.008(4)
N6 0.078(9) 0.037(7) 0.025(7) 0.005(6) -0.002(7) 0.014(7)
O1 0.034(5) 0.032(5) 0.043(5) 0.017(4) -0.017(4) -0.011(4)
O2 0.046(5) 0.031(5) 0.042(5) 0.008(4) 0.001(4) 0.008(4)
O3 0.042(5) 0.018(5) 0.096(7) 0.019(5) 0.024(5) -0.008(4)
O4 0.034(4) 0.036(5) 0.029(4) 0.018(4) 0.009(4) 0.013(4)
O5 0.042(5) 0.018(4) 0.030(5) 0.004(4) 0.002(4) 0.007(4)
O6 0.041(5) 0.025(4) 0.046(5) 0.012(4) 0.003(4) 0.019(4)
Pd1 0.0377(6) 0.0292(6) 0.0410(6) 0.0152(5) 0.0016(5) 0.0029(5)
Pd2 0.0413(6) 0.0264(6) 0.0355(6) 0.0139(5) 0.0055(5) 0.0092(5)
S1 0.043(2) 0.0195(18) 0.056(2) 0.0108(17) 0.0054(19) -0.0004(16)
S2 0.0344(19) 0.0216(18) 0.036(2) 0.0098(16) -0.0021(17) 0.0026(16)

loop_
_atom_type_symbol
_atom_type_description
_atom_type_scat_dispersion_real
_atom_type_scat_dispersion_imag
_atom_type_scat_source
C C 0.0033 0.0016 'International Tables Vol C Tables 4.2.6.8 and 6.1.1.4'
H H 0.0000 0.0000 'International Tables Vol C Tables 4.2.6.8 and 6.1.1.4'
Pd Pd -0.9988 1.0072 'International Tables Vol C Tables 4.2.6.8 and 6.1.1.4'
S S 0.1246 0.1234 'International Tables Vol C Tables 4.2.6.8 and 6.1.1.4'
O O 0.0106 0.0060 'International Tables Vol C Tables 4.2.6.8 and 6.1.1.4'
N N 0.0061 0.0033 'International Tables Vol C Tables 4.2.6.8 and 6.1.1.4'

loop_
_geom_angle_atom_site_label_1
_geom_angle_atom_site_label_2
_geom_angle_atom_site_label_3
_geom_angle
C6 C1 C2 119.3(10)
C6 C1 S1 123.4(9)
C2 C1 S1 116.8(9)
C3 C2 C1 120.0(11)
C2 C3 C4 120.3(11)
C5 C4 C3 118.6(10)
C6 C5 C4 121.1(10)
C5 C6 C1 120.7(10)
C5 C6 N1 116.3(10)
C1 C6 N1 123.0(10)
N1 C7 C8 100.3(8)
N2 C8 C7 103.3(8)
N2 C9 N1 108.4(9)
N2 C9 Pd1 126.7(9)
N1 C9 Pd1 124.6(8)
C11 C10 C15 123.8(10)
C11 C10 N2 119.7(10)
C15 C10 N2 116.3(10)
C10 C11 C12 118.2(10)
C10 C11 C16 123.2(10)
C12 C11 C16 118.6(10)
C11 C12 C13 120.1(11)
C12 C13 C14 121.0(10)
C15 C14 C13 119.6(11)
C14 C15 C10 117.0(11)
C14 C15 C19 117.4(11)
C10 C15 C19 125.6(11)
C17 C16 C11 114.1(10)
C17 C16 C18 109.2(9)
C11 C16 C18 109.7(10)
C20 C19 C15 114.6(9)
C20 C19 C21 111.7(9)
C15 C19 C21 108.9(9)
N3 C22 C23 120.1(13)
N3 C22 C27 118.5(12)
C23 C22 C27 121.2(14)
C24 C23 C22 119.7(14)
C23 C24 C25 122.4(14)
C24 C25 C26 114.5(13)
N3 C26 C25 125.4(13)
N3 C26 C28 115.1(12)
C25 C26 C28 119.4(13)
C35 C30 C31 117.8(10)
C35 C30 S2 125.5(9)
C31 C30 S2 116.6(9)
C32 C31 C30 121.1(11)
C33 C32 C31 119.1(11)
C32 C33 C34 121.3(11)
C33 C34 C35 120.0(11)
C30 C35 C34 120.5(10)
C30 C35 N4 121.3(9)
C34 C35 N4 118.2(9)
C37 C36 N4 102.4(8)
N5 C37 C36 104.4(8)
N4 C38 N5 108.3(9)
N4 C38 Pd2 121.8(9)
N5 C38 Pd2 129.9(8)
C44 C39 C40 121.0(10)
C44 C39 N5 117.7(10)
C40 C39 N5 120.9(10)
C39 C40 C41 118.6(10)
C39 C40 C45 121.7(10)
C41 C40 C45 119.7(11)
C42 C41 C40 119.3(11)
C41 C42 C43 122.5(11)
C44 C43 C42 119.1(11)
C43 C44 C39 119.1(11)
C43 C44 C48 118.0(11)
C39 C44 C48 122.9(11)
C40 C45 C46 113.3(9)
C40 C45 C47 108.8(9)
C46 C45 C47 108.3(8)
C50 C48 C44 112.4(11)
C50 C48 C49 110.5(10)
C44 C48 C49 108.6(10)
N6 C51 C52 122.3(14)
N6 C51 C56 115.9(12)
C52 C51 C56 121.8(13)
C53 C52 C51 119.4(15)
C52 C53 C54 118.7(14)
C53 C54 C55 119.9(14)
N6 C55 C54 120.5(13)
N6 C55 C57 118.2(12)
C54 C55 C57 121.3(15)
C9 N1 C6 126.5(9)
C9 N1 C7 112.9(8)
C6 N1 C7 119.8(9)
C9 N2 C8 114.1(9)
C9 N2 C10 124.9(9)
C8 N2 C10 120.8(9)
C26 N3 C22 117.8(11)
C26 N3 Pd1 122.2(9)
C22 N3 Pd1 120.0(8)
C38 N4 C35 127.0(10)
C38 N4 C36 111.7(9)
C35 N4 C36 120.8(8)
C38 N5 C39 123.3(9)
C38 N5 C37 112.4(8)
C39 N5 C37 123.9(9)
C55 N6 C51 119.0(12)
C55 N6 Pd2 120.1(10)
C51 N6 Pd2 120.8(9)
S1 O1 Pd1 125.7(4)
S2 O4 Pd2 123.7(4)
C9 Pd1 C29 89.1(4)
C9 Pd1 N3 177.5(4)
C29 Pd1 N3 90.0(4)
C9 Pd1 O1 93.7(3)
C29 Pd1 O1 173.2(4)
N3 Pd1 O1 87.4(3)
C38 Pd2 C58 89.5(4)
C38 Pd2 N6 175.9(4)
C58 Pd2 N6 87.6(4)
C38 Pd2 O4 93.7(3)
C58 Pd2 O4 176.7(3)
N6 Pd2 O4 89.2(3)
O3 S1 O2 115.7(5)
O3 S1 O1 110.0(4)
O2 S1 O1 113.8(4)
O3 S1 C1 106.1(5)
O2 S1 C1 105.6(5)
O1 S1 C1 104.6(5)
O5 S2 O6 114.6(4)
O5 S2 O4 113.6(4)
O6 S2 O4 110.0(4)
O5 S2 C30 105.6(5)
O6 S2 C30 107.4(5)
O4 S2 C30 104.8(4)

loop_
_geom_bond_atom_site_label_1
_geom_bond_atom_site_label_2
_geom_bond_distance
C1 C6 1.390(13)
C1 C2 1.395(13)
C1 S1 1.789(10)
C2 C3 1.381(14)
C3 C4 1.422(14)
C4 C5 1.375(13)
C5 C6 1.377(13)
C6 N1 1.422(12)
C7 N1 1.495(12)
C7 C8 1.559(12)
C8 N2 1.443(11)
C9 N2 1.331(12)
C9 N1 1.347(12)
C9 Pd1 1.964(11)
C10 C11 1.375(13)
C10 C15 1.407(14)
C10 N2 1.454(12)
C11 C12 1.377(13)
C11 C16 1.534(13)
C12 C13 1.401(14)
C13 C14 1.400(14)
C14 C15 1.399(14)
C15 C19 1.517(13)
C16 C17 1.495(13)
C16 C18 1.538(14)
C19 C20 1.497(13)
C19 C21 1.526(13)
C22 N3 1.362(14)
C22 C23 1.411(16)
C22 C27 1.502(15)
C23 C24 1.327(16)
C24 C25 1.380(16)
C25 C26 1.416(16)
C26 N3 1.309(13)
C26 C28 1.504(15)
C29 Pd1 2.068(9)
C30 C35 1.383(13)
C30 C31 1.421(13)
C30 S2 1.781(10)
C31 C32 1.395(14)
C32 C33 1.361(14)
C33 C34 1.382(14)
C34 C35 1.396(13)
C35 N4 1.444(12)
C36 C37 1.472(12)
C36 N4 1.513(12)
C37 N5 1.443(11)
C38 N4 1.310(11)
C38 N5 1.362(11)
C38 Pd2 1.969(10)
C39 C44 1.408(13)
C39 C40 1.412(14)
C39 N5 1.419(12)
C40 C41 1.430(14)
C40 C45 1.526(13)
C41 C42 1.356(14)
C42 C43 1.417(15)
C43 C44 1.396(14)
C44 C48 1.534(14)
C45 C46 1.550(12)
C45 C47 1.594(14)
C48 C50 1.492(14)
C48 C49 1.558(15)
C51 N6 1.372(14)
C51 C52 1.386(16)
C51 C56 1.489(16)
C52 C53 1.368(17)
C53 C54 1.392(17)
C54 C55 1.421(17)
C55 N6 1.328(15)
C55 C57 1.532(16)
C58 Pd2 2.050(9)
N3 Pd1 2.124(9)
N6 Pd2 2.105(9)
O1 S1 1.483(7)
O1 Pd1 2.163(6)
O2 S1 1.455(7)
O3 S1 1.431(7)
O4 S2 1.483(6)
O4 Pd2 2.183(6)
O5 S2 1.439(7)
O6 S2 1.440(6)

loop_
_geom_torsion_atom_site_label_1
_geom_torsion_atom_site_label_2
_geom_torsion_atom_site_label_3
_geom_torsion_atom_site_label_4
_geom_torsion
C6 C1 C2 C3 -0.4(17)
S1 C1 C2 C3 -172.8(9)
C1 C2 C3 C4 0.0(18)
C2 C3 C4 C5 -0.1(18)
C3 C4 C5 C6 0.8(18)
C4 C5 C6 C1 -1.2(18)
C4 C5 C6 N1 178.0(10)
C2 C1 C6 C5 1.0(17)
S1 C1 C6 C5 172.9(8)
C2 C1 C6 N1 -178.2(10)
S1 C1 C6 N1 -6.3(16)
N1 C7 C8 N2 8.6(9)
C15 C10 C11 C12 -5.5(18)
N2 C10 C11 C12 178.9(10)
C15 C10 C11 C16 172.6(11)
N2 C10 C11 C16 -3.0(17)
C10 C11 C12 C13 1.0(18)
C16 C11 C12 C13 -177.2(11)
C11 C12 C13 C14 1.3(19)
C12 C13 C14 C15 0.7(18)
C13 C14 C15 C10 -4.7(17)
C13 C14 C15 C19 177.0(10)
C11 C10 C15 C14 7.4(18)
N2 C10 C15 C14 -176.9(10)
C11 C10 C15 C19 -174.5(11)
N2 C10 C15 C19 1.2(17)
C10 C11 C16 C17 140.2(11)
C12 C11 C16 C17 -41.7(15)
C10 C11 C16 C18 -96.9(13)
C12 C11 C16 C18 81.2(13)
C14 C15 C19 C20 53.9(14)
C10 C15 C19 C20 -124.3(12)
C14 C15 C19 C21 -72.0(13)
C10 C15 C19 C21 109.9(12)
N3 C22 C23 C24 1.0(19)
C27 C22 C23 C24 177.4(12)
C22 C23 C24 C25 -2(2)
C23 C24 C25 C26 1(2)
C24 C25 C26 N3 1.3(19)
C24 C25 C26 C28 177.6(12)
C35 C30 C31 C32 -1.0(16)
S2 C30 C31 C32 175.5(9)
C30 C31 C32 C33 3.0(18)
C31 C32 C33 C34 -1(2)
C32 C33 C34 C35 -3.0(19)
C31 C30 C35 C34 -3.1(16)
S2 C30 C35 C34 -179.2(8)
C31 C30 C35 N4 179.0(9)
S2 C30 C35 N4 2.9(15)
C33 C34 C35 C30 5.1(17)
C33 C34 C35 N4 -176.9(10)
N4 C36 C37 N5 -7.9(10)
C44 C39 C40 C41 6.9(17)
N5 C39 C40 C41 179.5(10)
C44 C39 C40 C45 -172.1(10)
N5 C39 C40 C45 0.5(17)
C39 C40 C41 C42 -1.7(19)
C45 C40 C41 C42 177.4(11)
C40 C41 C42 C43 -2(2)
C41 C42 C43 C44 0(2)
C42 C43 C44 C39 5.1(19)
C42 C43 C44 C48 -176.2(12)
C40 C39 C44 C43 -8.7(17)
N5 C39 C44 C43 178.5(10)
C40 C39 C44 C48 172.6(11)
N5 C39 C44 C48 -0.2(16)
C39 C40 C45 C46 -139.8(11)
C41 C40 C45 C46 41.1(15)
C39 C40 C45 C47 99.7(12)
C41 C40 C45 C47 -79.4(13)
C43 C44 C48 C50 -47.6(16)
C39 C44 C48 C50 131.1(12)
C43 C44 C48 C49 75.1(14)
C39 C44 C48 C49 -106.2(12)
N6 C51 C52 C53 -3(2)
C56 C51 C52 C53 -179.6(13)
C51 C52 C53 C54 1(2)
C52 C53 C54 C55 -2(2)
C53 C54 C55 N6 4(2)
C53 C54 C55 C57 -179.2(12)
N2 C9 N1 C6 175.8(9)
Pd1 C9 N1 C6 1.4(15)
N2 C9 N1 C7 6.3(11)
Pd1 C9 N1 C7 -168.1(6)
C5 C6 N1 C9 124.6(11)
C1 C6 N1 C9 -56.1(16)
C5 C6 N1 C7 -66.5(13)
C1 C6 N1 C7 112.7(11)
C8 C7 N1 C9 -9.4(10)
C8 C7 N1 C6 -179.7(8)
N1 C9 N2 C8 0.2(12)
Pd1 C9 N2 C8 174.5(7)
N1 C9 N2 C10 -174.1(9)
Pd1 C9 N2 C10 0.1(15)
C7 C8 N2 C9 -6.1(11)
C7 C8 N2 C10 168.6(9)
C11 C10 N2 C9 -103.1(12)
C15 C10 N2 C9 81.0(14)
C11 C10 N2 C8 82.9(13)
C15 C10 N2 C8 -93.0(12)
C25 C26 N3 C22 -2.5(18)
C28 C26 N3 C22 -178.8(10)
C25 C26 N3 Pd1 178.1(9)
C28 C26 N3 Pd1 1.7(15)
C23 C22 N3 C26 1.2(17)
C27 C22 N3 C26 -175.2(11)
C23 C22 N3 Pd1 -179.3(9)
C27 C22 N3 Pd1 4.2(14)
N5 C38 N4 C35 -177.7(8)
Pd2 C38 N4 C35 1.5(14)
N5 C38 N4 C36 -5.7(11)
Pd2 C38 N4 C36 173.5(6)
C30 C35 N4 C38 57.9(15)
C34 C35 N4 C38 -120.1(11)
C30 C35 N4 C36 -113.4(11)
C34 C35 N4 C36 68.6(13)
C37 C36 N4 C38 8.8(11)
C37 C36 N4 C35 -178.7(8)
N4 C38 N5 C39 173.0(9)
Pd2 C38 N5 C39 -6.1(14)
N4 C38 N5 C37 0.1(11)
Pd2 C38 N5 C37 -179.0(7)
C44 C39 N5 C38 -79.2(13)
C40 C39 N5 C38 108.0(12)
C44 C39 N5 C37 93.0(12)
C40 C39 N5 C37 -79.9(14)
C36 C37 N5 C38 5.5(11)
C36 C37 N5 C39 -167.4(9)
C54 C55 N6 C51 -5.7(18)
C57 C55 N6 C51 177.3(10)
C54 C55 N6 Pd2 176.1(9)
C57 C55 N6 Pd2 -1.0(15)
C52 C51 N6 C55 5.5(18)
C56 C51 N6 C55 -178.1(11)
C52 C51 N6 Pd2 -176.2(10)
C56 C51 N6 Pd2 0.2(15)
N2 C9 Pd1 C29 72.3(9)
N1 C9 Pd1 C29 -114.4(9)
N2 C9 Pd1 N3 4(9)
N1 C9 Pd1 N3 177(89)
N2 C9 Pd1 O1 -114.0(9)
N1 C9 Pd1 O1 59.4(9)
C26 N3 Pd1 C9 167(8)
C22 N3 Pd1 C9 -12(9)
C26 N3 Pd1 C29 98.4(9)
C22 N3 Pd1 C29 -81.0(9)
C26 N3 Pd1 O1 -75.2(9)
C22 N3 Pd1 O1 105.3(8)
S1 O1 Pd1 C9 -28.7(6)
S1 O1 Pd1 C29 86(3)
S1 O1 Pd1 N3 153.5(5)
N4 C38 Pd2 C58 114.7(8)
N5 C38 Pd2 C58 -66.3(9)
N4 C38 Pd2 N6 70(6)
N5 C38 Pd2 N6 -111(6)
N4 C38 Pd2 O4 -64.4(8)
N5 C38 Pd2 O4 114.6(9)
C55 N6 Pd2 C38 -46(7)
C51 N6 Pd2 C38 135(6)
C55 N6 Pd2 C58 -90.6(9)
C51 N6 Pd2 C58 91.1(9)
C55 N6 Pd2 O4 88.6(9)
C51 N6 Pd2 O4 -89.7(9)
S2 O4 Pd2 C38 32.3(5)
S2 O4 Pd2 C58 -131(6)
S2 O4 Pd2 N6 -144.8(5)
Pd1 O1 S1 O3 -153.0(4)
Pd1 O1 S1 O2 75.4(6)
Pd1 O1 S1 C1 -39.4(6)
C6 C1 S1 O3 -167.3(9)
C2 C1 S1 O3 4.7(10)
C6 C1 S1 O2 -44.0(11)
C2 C1 S1 O2 128.0(9)
C6 C1 S1 O1 76.4(10)
C2 C1 S1 O1 -111.6(9)
Pd2 O4 S2 O5 -77.8(5)
Pd2 O4 S2 O6 152.2(4)
Pd2 O4 S2 C30 37.0(6)
C35 C30 S2 O5 46.0(10)
C31 C30 S2 O5 -130.1(8)
C35 C30 S2 O6 168.7(9)
C31 C30 S2 O6 -7.4(9)
C35 C30 S2 O4 -74.2(10)
C31 C30 S2 O4 109.6(8)
